data_7251968
loop_
_publ_author_name
'Ravotti, Rebecca'
'Liu, Xiaojiao'
'Pulham, Colin R.'
'Stamatiou, Anastasia'

_publ_section_title
;
 The impact of polymorphism on the thermophysical properties of methyl
 behenate as a phase-change material
;
_journal_name_full CrystEngComm
_journal_paper_doi 10.1039/D6CE00065G
_journal_year 2026
_chemical_formula_moiety 'C23 H46 O2'
_chemical_formula_sum 'C23 H46 O2'
_chemical_formula_weight 354.60
_space_group_crystal_system monoclinic
_space_group_IT_number 15
_space_group_name_Hall '-C 2yc'
_space_group_name_H-M_alt 'C 1 2/c 1'
_atom_sites_solution_hydrogens geom
_atom_sites_solution_primary dual
_audit_block_doi 10.5517/ccdc.csd.cc2m8dw6
_audit_creation_date 2025-02-03
_audit_creation_method
;
Olex2 1.5
(compiled 2024.02.16 svn.r378c4104 for OlexSys, GUI svn.r6928)
;
_audit_update_record
;
2025-02-03 deposited with the CCDC.	2026-05-08 downloaded from the CCDC.
;
_cell_angle_alpha 90
_cell_angle_beta 97.056(3)
_cell_angle_gamma 90
_cell_formula_units_Z 4
_cell_length_a 57.3935(16)
_cell_length_b 7.2578(3)
_cell_length_c 5.5616(2)
_cell_measurement_reflns_used 5432
_cell_measurement_temperature 220.01(10)
_cell_measurement_theta_max 75.3090
_cell_measurement_theta_min 4.6690
_cell_volume 2299.14(14)
_computing_cell_refinement 'CrysAlisPro 1.171.40.54a (Rigaku OD, 2019)'
_computing_data_collection 'CrysAlisPro 1.171.40.54a (Rigaku OD, 2019)'
_computing_data_reduction 'CrysAlisPro 1.171.40.54a (Rigaku OD, 2019)'
_computing_molecular_graphics 'Olex2 1.5 (Dolomanov et al., 2009)'
_computing_publication_material 'Olex2 1.5 (Dolomanov et al., 2009)'
_computing_structure_refinement 'SHELXL 2014/7 (Sheldrick, 2015)'
_computing_structure_solution 'SHELXT 2018/2 (Sheldrick, 2018)'
_diffrn_ambient_environment N~2~
_diffrn_ambient_temperature 220.01(10)
_diffrn_detector 'CCD plate'
_diffrn_detector_area_resol_mean 10.3147
_diffrn_detector_type Atlas
_diffrn_measured_fraction_theta_full 0.998
_diffrn_measured_fraction_theta_max 0.993
_diffrn_measurement_details
;
List of Runs (angles in degrees, time in seconds):

  # Type    Start    End  Width  t~exp~   \w     \q     \k     \f   Frames
#--------------------------------------------------------------------------
  1  \w    -67.00  -9.00   1.00    2.00    --    0.00 131.00 151.00   58
  2  \w    -72.00 -13.00   1.00    2.00    --    0.00 138.00 -32.00   59
  3  \w   -149.00 -69.00   1.00    4.05    --  -60.50-138.00 -94.00   80
  4  \w   -148.00 -73.00   1.00    4.05    --  -60.50-131.00  81.00   75
  5  \w    -96.00 -13.00   1.00    4.05    --  -60.50 138.00 -32.00   83
  6  \w    -91.00  -9.00   1.00    4.05    --  -60.50 131.00 151.00   82
  7  \w     30.00 116.00   1.00    4.05    --   60.50-131.00  81.00   86
  8  \w     95.00 148.00   1.00    4.05    --   60.50 131.00 151.00   53
  9  \w     90.00 149.00   1.00    4.05    --   60.50 138.00 -32.00   59
 10  \w     34.00 122.00   1.00    4.05    --  121.00-138.00 -94.00   88
 11  \w     95.00 178.00   1.00    4.05    --  121.00 131.00 151.00   83
 12  \w     90.00 175.00   1.00    4.05    --  121.00 138.00 -32.00   85
 13  \w     34.00 117.00   1.00    4.05    --  121.00-131.00  81.00   83
 14  \w    -88.00  39.00   1.00    2.00    --    0.00 -57.00  30.00  127
 15  \w    -97.00 -37.00   1.00    2.00    --    0.00 178.00-180.00   60
 16  \w   -157.00 -82.00   1.00    4.05    --  -60.50 -77.00 -60.00   75
 17  \w   -157.00 -82.00   1.00    4.05    --  -60.50 -77.00 -90.00   75
 18  \w   -157.00 -82.00   1.00    4.05    --  -60.50 -77.00-180.00   75
 19  \w    103.00 157.00   1.00    4.05    --   60.50  77.00  30.00   54
 20  \w    103.00 157.00   1.00    4.05    --   60.50  77.00 120.00   54
 21  \w    103.00 157.00   1.00    4.05    --   60.50  77.00 -60.00   54
 22  \w    103.00 157.00   1.00    4.05    --   60.50  77.00-120.00   54
 23  \w      6.00 106.00   1.00    4.05    --   60.50 -99.00-150.00  100
 24  \w     97.00 148.00   1.00    4.05    --   60.50 125.00-120.00   51
 25  \w     97.00 148.00   1.00    4.05    --   60.50 125.00 -90.00   51
 26  \w     97.00 148.00   1.00    4.05    --   60.50 125.00  60.00   51
 27  \w     82.00 178.00   1.00    4.05    --  121.00  50.00-150.00   96
 28  \w     31.00 162.00   1.00    4.05    --  121.00 -63.00 -90.00  131
 29  \w     34.00 160.00   1.00    4.05    --  121.00 -50.00-150.00  126
 30  \w     61.00 146.00   1.00    4.05    --  121.00 178.00  90.00   85
 31  \w     61.00 146.00   1.00    4.05    --  121.00 178.00-120.00   85
 32  \w     32.00 109.00   1.00    4.05    --  121.00-111.00-150.00   77
 33  \w     27.00 107.00   1.00    4.05    --  121.00 -91.00  60.00   80
 34  \w     27.00 107.00   1.00    4.05    --  121.00 -91.00-120.00   80
 35  \w    103.00 178.00   1.00    4.05    --  121.00  77.00  60.00   75
 36  \w     80.00 178.00   1.00    4.05    --  121.00  63.00 120.00   98
 37  \w     32.00 109.00   1.00    4.05    --  121.00-111.00 -60.00   77
 38  \w     27.00 107.00   1.00    4.05    --  121.00 -91.00-150.00   80
 39  \w     82.00 178.00   1.00    4.05    --  121.00  50.00-120.00   96
 40  \w     32.00 109.00   1.00    4.05    --  121.00-111.00-180.00   77
 41  \w     61.00 146.00   1.00    4.05    --  121.00 178.00  60.00   85
 42  \w     31.00 162.00   1.00    4.05    --  121.00 -63.00  30.00  131
 43  \w     80.00 178.00   1.00    4.05    --  121.00  63.00  90.00   98
 44  \w    -41.00  42.00   1.00    2.00    --    0.00  77.00  90.00   83
 45  \w    -21.00  41.00   1.00    2.00    --    0.00 -77.00 120.00   62
 46  \w    -21.00  41.00   1.00    2.00    --    0.00 -77.00  90.00   62
 47  \w   -149.00 -21.00   1.00    4.05    --  -60.50 -57.00-150.00  128
 48  \w   -149.00 -21.00   1.00    4.05    --  -60.50 -57.00 -30.00  128
 49  \w   -149.00 -21.00   1.00    4.05    --  -60.50 -57.00 -90.00  128
 50  \w   -149.00 -21.00   1.00    4.05    --  -60.50 -57.00  30.00  128
 51  \w   -149.00 -21.00   1.00    4.05    --  -60.50 -57.00 150.00  128
 52  \w   -148.00 -18.00   1.00    4.05    --  -60.50 -38.00 -30.00  130
 53  \w   -149.00 -21.00   1.00    4.05    --  -60.50 -57.00  90.00  128
 54  \w   -149.00 -48.00   1.00    4.05    --  -60.50 -57.00 -60.00  101
;
_diffrn_measurement_device 'four-circle diffractometer'
_diffrn_measurement_device_type 'SuperNova, Dual, Cu at home/near, Atlas'
_diffrn_measurement_method '\w scans'
_diffrn_orient_matrix_type 'CrysAlisPro convention (1999,Acta A55,543-557)'
_diffrn_orient_matrix_UB_11 -0.0119858000
_diffrn_orient_matrix_UB_12 0.1889553000
_diffrn_orient_matrix_UB_13 0.0149727000
_diffrn_orient_matrix_UB_21 0.0242404000
_diffrn_orient_matrix_UB_22 0.0939917000
_diffrn_orient_matrix_UB_23 0.0375589000
_diffrn_orient_matrix_UB_31 -0.0007288000
_diffrn_orient_matrix_UB_32 0.0230539000
_diffrn_orient_matrix_UB_33 -0.2760998000
_diffrn_radiation_monochromator mirror
_diffrn_radiation_probe x-ray
_diffrn_radiation_type 'Cu K\a'
_diffrn_radiation_wavelength 1.54184
_diffrn_reflns_av_R_equivalents 0.0809
_diffrn_reflns_av_unetI/netI 0.0286
_diffrn_reflns_Laue_measured_fraction_full 0.998
_diffrn_reflns_Laue_measured_fraction_max 0.993
_diffrn_reflns_limit_h_max 68
_diffrn_reflns_limit_h_min -71
_diffrn_reflns_limit_k_max 9
_diffrn_reflns_limit_k_min -9
_diffrn_reflns_limit_l_max 5
_diffrn_reflns_limit_l_min -6
_diffrn_reflns_number 21723
_diffrn_reflns_point_group_measured_fraction_full 0.998
_diffrn_reflns_point_group_measured_fraction_max 0.993
_diffrn_reflns_theta_full 67.684
_diffrn_reflns_theta_max 76.728
_diffrn_reflns_theta_min 4.658
_diffrn_source 'micro-focus sealed X-ray tube'
_diffrn_source_type 'SuperNova (Cu) X-ray Source'
_exptl_absorpt_coefficient_mu 0.471
_exptl_absorpt_correction_T_max 1.00000
_exptl_absorpt_correction_T_min 0.46888
_exptl_absorpt_correction_type multi-scan
_exptl_absorpt_process_details
;
CrysAlisPro 1.171.40.54a (Rigaku Oxford Diffraction, 2019)
Empirical absorption correction using spherical harmonics,
 implemented in SCALE3 ABSPACK scaling algorithm.
;
_exptl_crystal_colour 'clear colourless'
_exptl_crystal_colour_lustre clear
_exptl_crystal_colour_primary colourless
_exptl_crystal_density_diffrn 1.024
_exptl_crystal_description plate
_exptl_crystal_F_000 800
_refine_diff_density_max 0.209
_refine_diff_density_min -0.123
_refine_diff_density_rms 0.036
_refine_ls_extinction_method none
_refine_ls_goodness_of_fit_ref 1.092
_refine_ls_hydrogen_treatment constr
_refine_ls_matrix_type full
_refine_ls_number_parameters 119
_refine_ls_number_reflns 2408
_refine_ls_number_restraints 81
_refine_ls_restrained_S_all 1.080
_refine_ls_R_factor_all 0.0809
_refine_ls_R_factor_gt 0.0660
_refine_ls_shift/su_max 0.001
_refine_ls_shift/su_mean 0.000
_refine_ls_structure_factor_coef Fsqd
_refine_ls_weighting_details 'w=1/[\s^2^(Fo^2^)+(0.1160P)^2^+0.3131P] where P=(Fo^2^+2Fc^2^)/3'
_refine_ls_weighting_scheme calc
_refine_ls_wR_factor_gt 0.2181
_refine_ls_wR_factor_ref 0.2405
_reflns_Friedel_coverage 0.000
_reflns_number_gt 1638
_reflns_number_total 2408
_reflns_threshold_expression 'I > 2\s(I)'
_cod_data_source_file d6ce00065g8.cif
_cod_data_source_block mns220k
_cod_database_code 7251968
_shelx_shelxl_version_number 2014/7
_chemical_oxdiff_formula C24H35O3
_chemical_oxdiff_usercomment '@120 K KvR405'
_shelx_space_group_comment
;
The symmetry employed for this shelxl refinement is uniquely defined
by the following loop, which should always be used as a source of
symmetry information in preference to the above space-group names.
They are only intended as comments.
;
_reflns_odcompleteness_completeness 99.84
_reflns_odcompleteness_iscentric 1
_reflns_odcompleteness_theta 74.33
_olex2_refinement_description
;
1. Fixed Uiso
 At 1.2 times of:
  All C(H,H) groups
 At 1.5 times of:
  All C(H,H,H,H,H,H) groups
2. Shared sites
{C0, O009}
3. Uiso/Uaniso restraints and constraints
Uanis(C0) = Uanis(O009)
4. Rigid body (RIGU) restrains
 All non-hydrogen atoms
 with sigma for 1-2 distances of 0.004 and sigma for 1-3 distances of 0.004
5. Others
 Fixed Sof: O009(0.5) H00S(0.5) H00T(0.5) O00C(0.5) H00U(0.5) H00V(0.5)
 H00W(0.5) H00X(0.5) H00Y(0.5) H(0.5) C0(0.5) H0A(0.5) H0B(0.5)
6.a Secondary CH2 refined with riding coordinates:
 C001(H00A,H00B), C002(H00C,H00D), C003(H00E,H00F), C004(H00G,H00H), C005(H00I,
 H00J), C006(H00K,H00L), C007(H00M,H00N), C008(H00O,H00P), C00A(H00Q,H00R),
 C00B(H00S,H00T), C0(H0A,H0B)
6.b Idealised Me refined as rotating group:
 C00D(H00U,H00V,H00W), C00D(H00X,H00Y,H)
;
_olex2_submission_special_instructions 'No special instructions were received'
_oxdiff_exptl_absorpt_empirical_details
;
Empirical correction (ABSPACK) includes:
- Absorption correction using spherical harmonics
- Frame scaling
;
_oxdiff_exptl_absorpt_empirical_full_max 3.074
_oxdiff_exptl_absorpt_empirical_full_min 0.388

loop_
_space_group_symop_operation_xyz
'x, y, z'
'-x, y, -z+1/2'
'x+1/2, y+1/2, z'
'-x+1/2, y+1/2, -z+1/2'
'-x, -y, -z'
'x, -y, z-1/2'
'-x+1/2, -y+1/2, -z'
'x+1/2, -y+1/2, z-1/2'

loop_
_atom_site_label
_atom_site_type_symbol
_atom_site_fract_x
_atom_site_fract_y
_atom_site_fract_z
_atom_site_U_iso_or_equiv
_atom_site_adp_type
_atom_site_occupancy
_atom_site_site_symmetry_order
_atom_site_calc_flag
_atom_site_refinement_flags_posn
_atom_site_refinement_flags_adp
_atom_site_refinement_flags_occupancy
_atom_site_disorder_assembly
_atom_site_disorder_group
C001 C 0.72249(2) 0.29036(15) 1.26148(19) 0.0458(4) Uani 1 1 d . U . . .
H00A H 0.7301 0.2684 1.1179 0.055 Uiso 1 1 calc R U . . .
H00B H 0.7214 0.4226 1.2825 0.055 Uiso 1 1 calc R U . . .
C002 C 0.61787(2) 0.20969(15) 0.7096(2) 0.0490(4) Uani 1 1 d . U . . .
H00C H 0.6103 0.2347 0.8531 0.059 Uiso 1 1 calc R U . . .
H00D H 0.6190 0.0770 0.6933 0.059 Uiso 1 1 calc R U . . .
C003 C 0.69776(2) 0.21038(15) 1.22124(19) 0.0460(4) Uani 1 1 d . U . . .
H00E H 0.6988 0.0781 1.2004 0.055 Uiso 1 1 calc R U . . .
H00F H 0.6901 0.2324 1.3649 0.055 Uiso 1 1 calc R U . . .
C004 C 0.64255(2) 0.28981(15) 0.7455(2) 0.0476(4) Uani 1 1 d . U . . .
H00G H 0.6415 0.4223 0.7646 0.057 Uiso 1 1 calc R U . . .
H00H H 0.6500 0.2663 0.6014 0.057 Uiso 1 1 calc R U . . .
C005 C 0.73763(2) 0.20998(15) 1.47964(19) 0.0457(4) Uani 1 1 d . U . . .
H00I H 0.7387 0.0777 1.4585 0.055 Uiso 1 1 calc R U . . .
H00J H 0.7300 0.2318 1.6232 0.055 Uiso 1 1 calc R U . . .
C006 C 0.68256(2) 0.29051(15) 1.0030(2) 0.0463(4) Uani 1 1 d . U . . .
H00K H 0.6901 0.2680 0.8591 0.056 Uiso 1 1 calc R U . . .
H00L H 0.6815 0.4229 1.0234 0.056 Uiso 1 1 calc R U . . .
C007 C 0.57787(2) 0.20678(17) 0.4604(2) 0.0548(4) Uani 1 1 d . U . . .
H00M H 0.5789 0.0735 0.4527 0.066 Uiso 1 1 calc R U . . .
H00N H 0.5705 0.2379 0.6028 0.066 Uiso 1 1 calc R U . . .
C008 C 0.65786(2) 0.21080(14) 0.9643(2) 0.0467(4) Uani 1 1 d . U . . .
H00O H 0.6503 0.2337 1.1082 0.056 Uiso 1 1 calc R U . . .
H00P H 0.6589 0.0784 0.9448 0.056 Uiso 1 1 calc R U . . .
O009 O 0.53890(2) 0.20935(19) 0.2273(2) 0.0836(5) Uani 0.5 1 d . U P A 1
C00A C 0.60254(2) 0.28577(16) 0.4894(2) 0.0504(4) Uani 1 1 d . U . . .
H00Q H 0.6016 0.4187 0.5038 0.060 Uiso 1 1 calc R U . . .
H00R H 0.6098 0.2583 0.3451 0.060 Uiso 1 1 calc R U . . .
C00B C 0.56252(2) 0.27439(19) 0.2391(2) 0.0599(4) Uani 1 1 d . U . . .
H00S H 0.5624 0.4080 0.2395 0.072 Uiso 0.5 1 calc R U P A 2
H00T H 0.5691 0.2340 0.0955 0.072 Uiso 0.5 1 calc R U P A 2
O00C O 0.56764(3) 0.3333(3) 0.0657(4) 0.0882(7) Uani 0.5 1 d . U P A 1
C00D C 0.52332(3) 0.2709(3) 0.0086(3) 0.1073(7) Uani 1 1 d . U . . .
H00U H 0.5272 0.2044 -0.1305 0.161 Uiso 0.5 1 calc R U P A 1
H00V H 0.5255 0.4004 -0.0154 0.161 Uiso 0.5 1 calc R U P A 1
H00W H 0.5073 0.2475 0.0305 0.161 Uiso 0.5 1 calc R U P A 1
H00X H 0.5317 0.2644 -0.1303 0.161 Uiso 0.5 1 calc R U P A 2
H00Y H 0.5184 0.3956 0.0309 0.161 Uiso 0.5 1 calc R U P A 2
H H 0.5098 0.1924 -0.0160 0.161 Uiso 0.5 1 calc R U P A 2
C0 C 0.53890(2) 0.20935(19) 0.2273(2) 0.0836(5) Uani 0.5 1 d . U P A 2
H0A H 0.5323 0.2514 0.3703 0.100 Uiso 0.5 1 calc R U P A 2
H0B H 0.5391 0.0757 0.2308 0.100 Uiso 0.5 1 calc R U P A 2

loop_
_atom_site_aniso_label
_atom_site_aniso_U_11
_atom_site_aniso_U_22
_atom_site_aniso_U_33
_atom_site_aniso_U_23
_atom_site_aniso_U_13
_atom_site_aniso_U_12
C001 0.0433(7) 0.0519(8) 0.0420(8) 0.0011(4) 0.0049(5) -0.0013(4)
C002 0.0452(7) 0.0568(8) 0.0445(7) 0.0027(4) 0.0035(5) -0.0002(4)
C003 0.0432(7) 0.0524(8) 0.0422(7) 0.0010(4) 0.0045(5) -0.0014(4)
C004 0.0451(7) 0.0540(7) 0.0435(7) 0.0019(4) 0.0049(5) -0.0005(4)
C005 0.0430(7) 0.0520(8) 0.0421(8) 0.0014(4) 0.0044(5) -0.0015(4)
C006 0.0439(7) 0.0523(8) 0.0426(7) 0.0012(4) 0.0045(5) -0.0010(4)
C007 0.0476(7) 0.0679(8) 0.0477(8) 0.0029(5) 0.0010(5) -0.0003(5)
C008 0.0439(7) 0.0535(8) 0.0425(7) 0.0020(4) 0.0042(5) -0.0007(4)
O009 0.0428(6) 0.1272(12) 0.0778(9) 0.0128(7) -0.0044(5) -0.0076(5)
C00A 0.0465(7) 0.0582(8) 0.0460(7) 0.0023(4) 0.0037(5) 0.0020(4)
C00B 0.0470(7) 0.0812(9) 0.0503(8) -0.0012(6) 0.0009(5) 0.0096(5)
O00C 0.0645(11) 0.1336(18) 0.0636(12) 0.0238(11) -0.0033(9) -0.0144(11)
C00D 0.0490(8) 0.1781(19) 0.0886(13) -0.0041(11) -0.0165(8) 0.0053(9)
C0 0.0428(6) 0.1272(12) 0.0778(9) 0.0128(7) -0.0044(5) -0.0076(5)

loop_
_atom_type_symbol
_atom_type_description
_atom_type_scat_dispersion_real
_atom_type_scat_dispersion_imag
_atom_type_scat_source
C C 0.0181 0.0091 'International Tables Vol C Tables 4.2.6.8 and 6.1.1.4'
H H 0.0000 0.0000 'International Tables Vol C Tables 4.2.6.8 and 6.1.1.4'
O O 0.0492 0.0322 'International Tables Vol C Tables 4.2.6.8 and 6.1.1.4'

loop_
_geom_angle_atom_site_label_1
_geom_angle_atom_site_label_2
_geom_angle_atom_site_label_3
_geom_angle
_geom_angle_site_symmetry_1
_geom_angle_site_symmetry_3
_geom_angle_publ_flag
H00A C001 H00B 107.7 . . ?
C003 C001 H00A 108.8 . . ?
C003 C001 H00B 108.8 . . ?
C005 C001 H00A 108.8 . . ?
C005 C001 H00B 108.8 . . ?
C005 C001 C003 113.70(10) . . ?
H00C C002 H00D 107.7 . . ?
C004 C002 H00C 108.8 . . ?
C004 C002 H00D 108.8 . . ?
C004 C002 C00A 113.83(10) . . ?
C00A C002 H00C 108.8 . . ?
C00A C002 H00D 108.8 . . ?
C001 C003 H00E 108.8 . . ?
C001 C003 H00F 108.8 . . ?
H00E C003 H00F 107.7 . . ?
C006 C003 C001 113.83(10) . . ?
C006 C003 H00E 108.8 . . ?
C006 C003 H00F 108.8 . . ?
C002 C004 H00G 108.9 . . ?
C002 C004 H00H 108.9 . . ?
C002 C004 C008 113.42(9) . . ?
H00G C004 H00H 107.7 . . ?
C008 C004 H00G 108.9 . . ?
C008 C004 H00H 108.9 . . ?
C001 C005 C005 113.77(12) . 7_658 ?
C001 C005 H00I 108.8 . . ?
C001 C005 H00J 108.8 . . ?
C005 C005 H00I 108.8 7_658 . ?
C005 C005 H00J 108.8 7_658 . ?
H00I C005 H00J 107.7 . . ?
C003 C006 H00K 108.8 . . ?
C003 C006 H00L 108.8 . . ?
C003 C006 C008 113.61(10) . . ?
H00K C006 H00L 107.7 . . ?
C008 C006 H00K 108.8 . . ?
C008 C006 H00L 108.8 . . ?
H00M C007 H00N 107.6 . . ?
C00A C007 H00M 108.7 . . ?
C00A C007 H00N 108.7 . . ?
C00B C007 H00M 108.7 . . ?
C00B C007 H00N 108.7 . . ?
C00B C007 C00A 114.10(10) . . ?
C004 C008 H00O 108.8 . . ?
C004 C008 H00P 108.8 . . ?
C006 C008 C004 113.95(9) . . ?
C006 C008 H00O 108.8 . . ?
C006 C008 H00P 108.8 . . ?
H00O C008 H00P 107.7 . . ?
C00B O009 C00D 114.19(13) . . ?
C002 C00A H00Q 109.0 . . ?
C002 C00A H00R 109.0 . . ?
C007 C00A C002 112.83(10) . . ?
C007 C00A H00Q 109.0 . . ?
C007 C00A H00R 109.0 . . ?
H00Q C00A H00R 107.8 . . ?
C007 C00B H00S 109.0 . . ?
C007 C00B H00T 109.0 . . ?
O009 C00B C007 112.72(11) . . ?
H00S C00B H00T 107.8 . . ?
O00C C00B C007 129.47(14) . . ?
O00C C00B O009 115.60(14) . . ?
C0 C00B C007 112.72(11) . . ?
C0 C00B H00S 109.0 . . ?
C0 C00B H00T 109.0 . . ?
O009 C00D H00U 109.5 . . ?
O009 C00D H00V 109.5 . . ?
O009 C00D H00W 109.5 . . ?
H00U C00D H00V 109.5 . . ?
H00U C00D H00W 109.5 . . ?
H00V C00D H00W 109.5 . . ?
H00X C00D H00Y 109.5 . . ?
H00X C00D H 109.5 . . ?
H00Y C00D H 109.5 . . ?
C0 C00D H00X 109.5 . . ?
C0 C00D H00Y 109.5 . . ?
C0 C00D H 109.5 . . ?
C00B C0 C00D 114.19(13) . . ?
C00B C0 H0A 108.7 . . ?
C00B C0 H0B 108.7 . . ?
C00D C0 H0A 108.7 . . ?
C00D C0 H0B 108.7 . . ?
H0A C0 H0B 107.6 . . ?

loop_
_geom_bond_atom_site_label_1
_geom_bond_atom_site_label_2
_geom_bond_distance
_geom_bond_site_symmetry_2
_geom_bond_publ_flag
C001 H00A 0.9700 . ?
C001 H00B 0.9700 . ?
C001 C003 1.5243(15) . ?
C001 C005 1.5195(15) . ?
C002 H00C 0.9700 . ?
C002 H00D 0.9700 . ?
C002 C004 1.5214(15) . ?
C002 C00A 1.5216(15) . ?
C003 H00E 0.9700 . ?
C003 H00F 0.9700 . ?
C003 C006 1.5205(15) . ?
C004 H00G 0.9700 . ?
C004 H00H 0.9700 . ?
C004 C008 1.5228(15) . ?
C005 C005 1.5246(19) 7_658 ?
C005 H00I 0.9700 . ?
C005 H00J 0.9700 . ?
C006 H00K 0.9700 . ?
C006 H00L 0.9700 . ?
C006 C008 1.5219(15) . ?
C007 H00M 0.9700 . ?
C007 H00N 0.9700 . ?
C007 C00A 1.5177(15) . ?
C007 C00B 1.5052(16) . ?
C008 H00O 0.9700 . ?
C008 H00P 0.9700 . ?
O009 C00B 1.4293(16) . ?
O009 C00D 1.4872(18) . ?
C00A H00Q 0.9700 . ?
C00A H00R 0.9700 . ?
C00B H00S 0.9700 . ?
C00B H00T 0.9700 . ?
C00B O00C 1.127(2) . ?
C00B C0 1.4293(16) . ?
C00D H00U 0.9600 . ?
C00D H00V 0.9600 . ?
C00D H00W 0.9600 . ?
C00D H00X 0.9600 . ?
C00D H00Y 0.9600 . ?
C00D H 0.9600 . ?
C00D C0 1.4872(18) . ?
C0 H0A 0.9700 . ?
C0 H0B 0.9700 . ?

loop_
_geom_torsion_atom_site_label_1
_geom_torsion_atom_site_label_2
_geom_torsion_atom_site_label_3
_geom_torsion_atom_site_label_4
_geom_torsion
_geom_torsion_site_symmetry_1
_geom_torsion_site_symmetry_2
_geom_torsion_site_symmetry_3
_geom_torsion_site_symmetry_4
_geom_torsion_publ_flag
C001 C003 C006 C008 -179.74(8) . . . . ?
C002 C004 C008 C006 -179.72(8) . . . . ?
C003 C001 C005 C005 -179.92(9) . . . 7_658 ?
C003 C006 C008 C004 -179.78(8) . . . . ?
C004 C002 C00A C007 -178.81(8) . . . . ?
C005 C001 C003 C006 -179.99(8) . . . . ?
C007 C00B C0 C00D -179.00(11) . . . . ?
C00A C002 C004 C008 -179.18(8) . . . . ?
C00A C007 C00B O009 -175.24(10) . . . . ?
C00A C007 C00B O00C 22.6(3) . . . . ?
C00A C007 C00B C0 -175.24(10) . . . . ?
C00B C007 C00A C002 -177.97(9) . . . . ?
C00D O009 C00B C007 -179.00(11) . . . . ?
C00D O009 C00B O00C -14.2(2) . . . . ?
